data_2101139
loop_
_publ_author_name
'Kellersohn, T.'
'Delaplane, R. G.'
'Olovsson, I.'

_publ_section_title
;
 The synergetic effect in beryllium sulfate tetrahydrate -- an
 experimental electron-density study
;
_journal_issue 3
_journal_name_full 'Acta Crystallographica Section B'
_journal_page_first 316
_journal_page_last 326
_journal_paper_doi 10.1107/S010876819400039X
_journal_volume 50
_journal_year 1994
_chemical_formula_moiety 'Be1 O4 S1,H8 O4'
_chemical_formula_sum 'Be H8 O8 S'
_chemical_formula_weight 177.14
_symmetry_cell_setting tetragonal
_symmetry_space_group_name_Hall 'I -4 -2c'
_symmetry_space_group_name_H-M 'I -4 c 2'
_cell_angle_alpha 90.
_cell_angle_beta 90.
_cell_angle_gamma 90.
_cell_formula_units_Z 4
_cell_length_a 7.9986(6)
_cell_length_b 7.9986(6)
_cell_length_c 10.7050(10)
_cell_volume 684.88(10)
_diffrn_radiation_probe neutron
_diffrn_radiation_type neutron
_diffrn_radiation_wavelength 1.037
_exptl_absorpt_coefficient_mu 1.71
_exptl_crystal_density_diffrn 1.718
_exptl_crystal_F_000 108.6
_cod_data_source_file ab0310.cif
_cod_data_source_block ab0310b
_cod_original_cell_volume 684.90(10)
_cod_original_formula_sum 'Be1 H8 O8 S1'
_cod_database_code 2101139

loop_
_atom_site_label
_atom_site_fract_x
_atom_site_fract_y
_atom_site_fract_z
Be .0 .5 .25
S .0 .0 .0
O1 .12615(16) .08475(15) .07798(13)
O2 .13681(17) .39589(14) .17158(12)
H1 .2301(3) .4583(3) .1318(2)
H2 .1259(3) .2839(3) .1364(3)

loop_
_geom_angle_atom_site_label_1
_geom_angle_atom_site_label_2
_geom_angle_atom_site_label_3
_geom_angle
O2 Be O2 117.19(9)
O2 Be O2 105.75(4)
O1 S O1 110.00(10)
O1 S O1 108.69(5)
H1 O2 H2 111.2(2)
O2 H1 O1 171.6(2)
O2 H2 O1 174.7(3)

loop_
_geom_bond_atom_site_label_1
_geom_bond_atom_site_label_2
_geom_bond_distance
Be O2 1.6110(10)
S O1 1.4750(10)
O2 H1 0.994(3)
O2 H2 0.976(3)
H1 O1 1.636(3)
H2 O1 1.711(2)
